data_7063299
loop_
_publ_author_name
'Guseinov, Firudin I.'
'Ovsyannikov, Viacheslav O.'
'Shuvalova, Elena V.'
'Kustov, Leonid M.'
'Kobrakov, Konstantin I.'
'Samigullina, Aida I.'
'Mahmudov, Kamran T.'

_publ_section_title
;
 Unexpected 20-membered macrocycles obtained by the condensation of
 \a,\a-dihalo-\b-oxoaldehydes with diaminofurazan
;
_journal_issue 29
_journal_name_full 'New Journal of Chemistry'
_journal_page_first 12869
_journal_page_last 12872
_journal_paper_doi 10.1039/D4NJ01789G
_journal_volume 48
_journal_year 2024
_chemical_formula_moiety 'C48 H40 Br8 N16 O12, 3.117(C3 H7 N O), 0.883(C2 H6 O S) '
_chemical_formula_sum 'C59.12 H67.12 Br8 N19.12 O16 S0.88'
_chemical_formula_weight 1969.06
_space_group_crystal_system monoclinic
_space_group_IT_number 14
_space_group_name_Hall '-P 2yn'
_space_group_name_H-M_alt 'P 1 21/n 1'
_atom_sites_solution_hydrogens geom
_atom_sites_solution_primary dual
_atom_sites_solution_secondary difmap
_audit_creation_date 2024-02-07
_audit_creation_method
;
Olex2 1.3
(compiled 2019.09.11 svn.r3662 for OlexSys, GUI svn.r5938)
;
_audit_update_record
;
2024-03-06 deposited with the CCDC.	2024-07-01 downloaded from the CCDC.
;
_cell_angle_alpha 90
_cell_angle_beta 109.326(3)
_cell_angle_gamma 90
_cell_formula_units_Z 4
_cell_length_a 13.8694(4)
_cell_length_b 29.3492(6)
_cell_length_c 19.4086(5)
_cell_measurement_reflns_used 27196
_cell_measurement_temperature 100.00(10)
_cell_measurement_theta_max 79.1900
_cell_measurement_theta_min 2.7800
_cell_volume 7455.2(4)
_computing_cell_refinement 'CrysAlisPro 1.171.43.104a (Rigaku OD, 2023)'
_computing_data_collection 'CrysAlisPro system (CCD 43.104a 64-bit (release 22-12-2023))'
_computing_data_reduction 'CrysAlisPro 1.171.43.104a (Rigaku OD, 2023)'
_computing_molecular_graphics 'Olex2 1.3 (Dolomanov et al., 2009)'
_computing_publication_material 'Olex2 1.3 (Dolomanov et al., 2009)'
_computing_structure_refinement 'ShelXL 2018/3 (Sheldrick, 2015)'
_diffrn_ambient_environment N~2~
_diffrn_ambient_temperature 100.00(10)
_diffrn_detector 'Hybrid Pixel Array Detector'
_diffrn_detector_area_resol_mean 10.0000
_diffrn_detector_type HyPix
_diffrn_measured_fraction_theta_full 0.995
_diffrn_measured_fraction_theta_max 0.971
_diffrn_measurement_details
;
List of Runs (angles in degrees, time in seconds):

  # Type    Start    End  Width  t~exp~   \w     \q     \k     \f   Frames
#--------------------------------------------------------------------------
  1  \w    -75.00  24.00   0.50    3.00    --  -42.41  86.00  -0.00  198
  2  \w    -75.00  24.00   0.50    3.00    --  -42.41  86.00  -0.00  198
  3  \w      4.00  64.00   0.50    3.00    --   42.41 -86.00-118.00  120
  4  \w   -100.00 -74.00   0.50   22.00    --  -96.00  86.00  -0.00   52
  5  \w     57.00 122.00   0.50   22.00    --  117.50 -86.00-118.00  130
  6  \w    101.00 178.00   0.50   22.00    --  117.50  86.00  -0.00  154
  7  \w    -16.00  38.00   0.50    3.00    --  -42.41  19.00  90.00  108
  8  \w    -27.00  34.00   0.50    3.00    --  -42.41  38.00 120.00  122
  9  \w     35.00  94.00   0.50    3.00    --   42.41-125.00  90.00  118
 10  \w     49.00  75.00   0.50    3.00    --   42.41-125.00 120.00   52
 11  \w   -104.00 -67.00   0.50   22.00    --  -96.00 -77.00 -60.00   74
 12  \w   -149.00-123.00   0.50   22.00    --  -96.00 -77.00 -60.00   52
 13  \w    -50.00 -21.00   0.50   22.00    --  -96.00  45.00-150.00   58
 14  \w   -155.00-110.00   0.50   22.00    --  -96.00 -86.00-118.00   90
 15  \w     54.00 104.00   0.50   22.00    --  117.50 -77.00 120.00  100
 16  \w     48.00  77.00   0.50   22.00    --  117.50-125.00 120.00   58
 17  \w     46.00 104.00   0.50   22.00    --  117.50-125.00  90.00  116
 18  \w     81.00 111.00   0.50   22.00    --  117.50-125.00 120.00   60
 19  \w     65.00 103.00   0.50   22.00    --  117.50 -95.00  90.00   76
 20  \w     92.00 178.00   0.50   22.00    --  117.50  77.00 -90.00  172
 21  \w     44.00  97.00   0.50   22.00    --  117.50 -77.00  60.00  106
 22  \w     44.00  69.00   0.50   22.00    --  117.50 -61.00  90.00   50
 23  \w     46.00  93.00   0.50   22.00    --  117.50 -77.00 -90.00   94
 24  \w     44.00  69.00   0.50   22.00    --  117.50 -61.00 150.00   50
 25  \w     44.00  88.00   0.50   22.00    --  117.50 -77.00 150.00   88
 26  \w     94.00 128.00   0.50   22.00    --  117.50  77.00  30.00   68
 27  \w    140.00 175.00   0.50   22.00    --  117.50  77.00  30.00   70
 28  \w     45.00 103.00   0.50   22.00    --  117.50 -77.00 -60.00  116
 29  \w     50.00  84.00   0.50   22.00    --  117.50 -77.00   0.00   68
 30  \w    103.00 129.00   0.50   22.00    --  117.50  45.00 -90.00   52
 31  \w    135.00 161.00   0.50   22.00    --  117.50  45.00 -90.00   52
 32  \w     55.00 108.00   0.50   22.00    --  117.50-125.00-120.00  106
 33  \w     98.00 160.00   0.50   22.00    --  117.50  61.00 -30.00  124
 34  \w     95.00 121.00   0.50   22.00    --  117.50 125.00   0.00   52
 35  \w     45.00  70.00   0.50   22.00    --  117.50 -61.00 -30.00   50
;
_diffrn_measurement_device 'four-circle diffractometer'
_diffrn_measurement_device_type 'XtaLAB Synergy, Dualflex, HyPix'
_diffrn_measurement_method '\w scans'
_diffrn_orient_matrix_type 'CrysAlisPro convention (1999,Acta A55,543-557)'
_diffrn_orient_matrix_UB_11 0.0513918000
_diffrn_orient_matrix_UB_12 0.0239404000
_diffrn_orient_matrix_UB_13 -0.0493663000
_diffrn_orient_matrix_UB_21 0.0744117000
_diffrn_orient_matrix_UB_22 -0.0403713000
_diffrn_orient_matrix_UB_23 0.0098667000
_diffrn_orient_matrix_UB_31 -0.0754312000
_diffrn_orient_matrix_UB_32 -0.0235162000
_diffrn_orient_matrix_UB_33 -0.0673216000
_diffrn_radiation_monochromator mirror
_diffrn_radiation_probe x-ray
_diffrn_radiation_type 'Cu K\a'
_diffrn_radiation_wavelength 1.54184
_diffrn_reflns_av_R_equivalents 0.0615
_diffrn_reflns_av_unetI/netI 0.0379
_diffrn_reflns_Laue_measured_fraction_full 0.995
_diffrn_reflns_Laue_measured_fraction_max 0.971
_diffrn_reflns_limit_h_max 17
_diffrn_reflns_limit_h_min -17
_diffrn_reflns_limit_k_max 26
_diffrn_reflns_limit_k_min -37
_diffrn_reflns_limit_l_max 24
_diffrn_reflns_limit_l_min -24
_diffrn_reflns_number 60350
_diffrn_reflns_point_group_measured_fraction_full 0.995
_diffrn_reflns_point_group_measured_fraction_max 0.971
_diffrn_reflns_theta_full 67.684
_diffrn_reflns_theta_max 80.331
_diffrn_reflns_theta_min 2.844
_diffrn_source 'micro-focus sealed X-ray tube'
_diffrn_source_type 'PhotonJet (Cu) X-ray Source'
_exptl_absorpt_coefficient_mu 6.026
_exptl_absorpt_correction_T_max 1.000
_exptl_absorpt_correction_T_min 0.682
_exptl_absorpt_correction_type gaussian
_exptl_absorpt_process_details
;
CrysAlisPro 1.171.43.104a (Rigaku Oxford Diffraction, 2023)
Numerical absorption correction based on gaussian integration over
a multifaceted crystal model
Empirical absorption correction using spherical harmonics,
implemented in SCALE3 ABSPACK scaling algorithm.
;
_exptl_crystal_colour colorless
_exptl_crystal_density_diffrn 1.754
_exptl_crystal_density_method 'not measured'
_exptl_crystal_description needle
_exptl_crystal_F_000 3911
_exptl_crystal_size_max 0.25
_exptl_crystal_size_mid 0.06
_exptl_crystal_size_min 0.03
_refine_diff_density_max 1.594
_refine_diff_density_min -1.937
_refine_diff_density_rms 0.180
_refine_ls_extinction_method none
_refine_ls_goodness_of_fit_ref 1.150
_refine_ls_hydrogen_treatment constr
_refine_ls_matrix_type full
_refine_ls_number_parameters 952
_refine_ls_number_reflns 15830
_refine_ls_number_restraints 47
_refine_ls_restrained_S_all 1.149
_refine_ls_R_factor_all 0.1258
_refine_ls_R_factor_gt 0.1193
_refine_ls_shift/su_max 0.001
_refine_ls_shift/su_mean 0.000
_refine_ls_structure_factor_coef Fsqd
_refine_ls_weighting_details 'w=1/[\s^2^(Fo^2^)+(0.0268P)^2^+171.4857P] where P=(Fo^2^+2Fc^2^)/3'
_refine_ls_weighting_scheme calc
_refine_ls_wR_factor_gt 0.2430
_refine_ls_wR_factor_ref 0.2458
_reflns_Friedel_coverage 0.000
_reflns_number_gt 14317
_reflns_number_total 15830
_reflns_threshold_expression 'I > 2\s(I)'
_cod_data_source_file d4nj01789g2.cif
_cod_data_source_block G-29
_cod_depositor_comments 'Adding full bibliography for 7063299--7063301.cif.'
_cod_database_code 7063299
_shelx_shelxl_version_number 2018/3
_chemical_oxdiff_formula C30H20N8O12Br
_chemical_oxdiff_usercomment G-29
_shelx_space_group_comment
;
The symmetry employed for this shelxl refinement is uniquely defined
by the following loop, which should always be used as a source of
symmetry information in preference to the above space-group names.
They are only intended as comments.
;
_shelx_estimated_absorpt_t_max 0.840
_shelx_estimated_absorpt_t_min 0.314
_reflns_odcompleteness_completeness 98.90
_reflns_odcompleteness_iscentric 1
_reflns_odcompleteness_theta 74.33
_olex2_refinement_description
;
1. Fixed Uiso
 At 1.2 times of:
  All C(H) groups, All N(H) groups
 At 1.5 times of:
  All C(H,H,H) groups
2. Restrained distances
 C46-C47 \\sim C46A-C47A
 with sigma of 0.02
 C47-C48 \\sim C47A-C48A
 with sigma of 0.02
 C48-C49 \\sim C48A-C49A
 with sigma of 0.02
 C49-C47 \\sim C47A-C49A
 with sigma of 0.04
 C45-C46 \\sim C45A-C46A
 with sigma of 0.02
 C47A-C45A \\sim C45-C47
 with sigma of 0.04
 C47-O50 \\sim C47A-O50A
 with sigma of 0.02
 O50-C50 \\sim O50A-C50A
 with sigma of 0.02
 N73-C75 \\sim N73A-C75A
 with sigma of 0.02
 O73A-N73A \\sim O73-N73
 with sigma of 0.04
 N73-C74 \\sim N73A-C74A
 with sigma of 0.02
 O73A-C73A \\sim O73-C73
 with sigma of 0.02
 C73A-C75A \\sim C73-C75
 with sigma of 0.04
 C73A-C74A \\sim C73-C74
 with sigma of 0.04
 C73A-N73A \\sim C73-N73
 with sigma of 0.02
3. Restrained planarity
 C75A, C74A, N73A, C73A, O73A
 with sigma of 0.01
4. Uiso/Uaniso restraints and constraints
Uanis(C74) \\sim Ueq, Uanis(C75) \\sim Ueq: with sigma of 0.03 and sigma for
terminal atoms of 0.06
Uanis(C73) \\sim Ueq: with sigma of 0.05 and sigma for terminal atoms of 0.1
Uanis(C80) \\sim Ueq, Uanis(C80A) \\sim Ueq: with sigma of 0.02 and sigma for
terminal atoms of 0.04
Uanis(C47) = Uanis(C46)
Uanis(C48) = Uanis(C48A) = Uanis(C47A) = Uanis(C47) = Uanis(C46A) = Uanis(C46)
Uanis(C50) = Uanis(C50A)
Uanis(C19) = Uanis(C20)
Uanis(C49) = Uanis(C49A) = Uanis(C45A) = Uanis(C45)
Uanis(O50) = Uanis(O50A)
Uanis(C75A) = Uanis(C75)
Uanis(O73A) = Uanis(O73)
Uanis(N73A) = Uanis(N73)
Uanis(C74A) = Uanis(C74) = Uanis(C73A) = Uanis(C73)
Uanis(O76) = Uanis(O76A)
Uanis(C77A) = Uanis(C77)
Uanis(C78) = Uanis(C78A)
Uanis(C80) = Uanis(C80A)
Uanis(C81) = Uanis(C81A)
Uanis(C79A) = Uanis(S79)
Uanis(O79) = Uanis(O79A)
5. Others
 Sof(S76A)=Sof(O76A)=Sof(C77A)=Sof(H77D)=Sof(H77E)=Sof(H77F)=Sof(C78A)=
 Sof(H78D)=Sof(H78E)=Sof(H78F)=1-FVAR(1)
 Sof(O76)=Sof(N76)=Sof(C76)=Sof(H76)=Sof(C77)=Sof(H77A)=Sof(H77B)=Sof(H77C)=
 Sof(C78)=Sof(H78A)=Sof(H78B)=Sof(H78C)=FVAR(1)
 Sof(O79A)=Sof(N79A)=Sof(C79A)=Sof(H79A)=Sof(C80A)=Sof(H80A)=Sof(H80B)=
 Sof(H80C)=Sof(C81A)=Sof(H81A)=Sof(H81B)=Sof(H81C)=1-FVAR(2)
 Sof(S79)=Sof(O79)=Sof(C80)=Sof(H80D)=Sof(H80E)=Sof(H80F)=Sof(C81)=Sof(H81D)=
 Sof(H81E)=Sof(H81F)=FVAR(2)
 Sof(O50A)=Sof(C45A)=Sof(H45A)=Sof(C46A)=Sof(H46A)=Sof(C47A)=Sof(C48A)=
 Sof(H48A)=Sof(C49A)=Sof(H49A)=Sof(C50A)=Sof(H50D)=Sof(H50E)=Sof(H50F)=1-FVAR(3)
 Sof(O50)=Sof(C45)=Sof(H45)=Sof(C46)=Sof(H46)=Sof(C47)=Sof(C48)=Sof(H48)=
 Sof(C49)=Sof(H49)=Sof(C50)=Sof(H50A)=Sof(H50B)=Sof(H50C)=FVAR(3)
 Sof(O73A)=Sof(N73A)=Sof(C73A)=Sof(H73A)=Sof(C74A)=Sof(H74D)=Sof(H74E)=
 Sof(H74F)=Sof(C75A)=Sof(H75D)=Sof(H75E)=Sof(H75F)=1-FVAR(4)
 Sof(O73)=Sof(N73)=Sof(C73)=Sof(H73)=Sof(C74)=Sof(H74A)=Sof(H74B)=Sof(H74C)=
 Sof(C75)=Sof(H75A)=Sof(H75B)=Sof(H75C)=FVAR(4)
6.a Free rotating group:
 S76A(O76A,C77A,C78A), S79(O79,C80,C81), O76(N76,C76,C77,C78), O79A(N79A,C79A,
 C80A,C81A)
6.b Ternary CH refined with riding coordinates:
 C7(H7), C15(H15), C23(H23), C31(H31)
6.c Me refined with riding coordinates:
 C77A(H77D,H77E,H77F), C78A(H78D,H78E,H78F), C80(H80D,H80E,H80F), C81(H81D,
 H81E,H81F), C71(H71A,H71B,H71C), C72(H72A,H72B,H72C), C74(H74A,H74B,H74C),
 C74A(H74D,H74E,H74F), C75(H75A,H75B,H75C), C75A(H75D,H75E,H75F), C77(H77A,H77B,
 H77C), C78(H78A,H78B,H78C), C80A(H80A,H80B,H80C), C81A(H81A,H81B,H81C)
6.d Aromatic/amide H refined with riding coordinates:
 N6(H6), N8(H8), N14(H14), N16(H16), N22(H22), N24(H24), N30(H30), N32(H32),
 C36(H36), C37(H37), C39(H39), C40(H40), C45(H45), C45A(H45A), C46(H46),
 C46A(H46A), C48(H48), C48A(H48A), C49(H49), C49A(H49A), C54(H54), C55(H55),
 C57(H57), C58(H58), C63(H63), C64(H64), C66(H66), C67(H67), C70(H70), C73(H73),
  C73A(H73A), C76(H76), C79A(H79A)
6.e Idealised Me refined as rotating group:
 C41(H41A,H41B,H41C), C50(H50A,H50B,H50C), C50A(H50D,H50E,H50F), C59(H59A,H59B,
 H59C), C68(H68A,H68B,H68C)
;
_olex2_submission_special_instructions 'No special instructions were received'
_oxdiff_exptl_absorpt_empirical_details
;
Empirical correction (ABSPACK) includes:
- Absorption correction using spherical harmonics
- Frame scaling
;
_oxdiff_exptl_absorpt_empirical_full_max 1.493
_oxdiff_exptl_absorpt_empirical_full_min 0.637

loop_
_space_group_symop_operation_xyz
'x, y, z'
'-x+1/2, y+1/2, -z+1/2'
'-x, -y, -z'
'x-1/2, -y-1/2, z-1/2'

loop_
_atom_site_label
_atom_site_type_symbol
_atom_site_fract_x
_atom_site_fract_y
_atom_site_fract_z
_atom_site_U_iso_or_equiv
_atom_site_adp_type
_atom_site_occupancy
_atom_site_site_symmetry_order
_atom_site_calc_flag
_atom_site_refinement_flags_posn
_atom_site_refinement_flags_adp
_atom_site_refinement_flags_occupancy
_atom_site_disorder_assembly
_atom_site_disorder_group
Br1 Br 0.79738(10) 0.59736(4) 0.11160(7) 0.0435(3) Uani 1 1 d . . . . .
Br2 Br 0.65599(10) 0.52507(4) 0.15861(7) 0.0432(3) Uani 1 1 d . . . . .
Br3 Br 0.25905(11) 0.53583(4) 0.28800(7) 0.0448(3) Uani 1 1 d . . . . .
Br4 Br 0.12231(11) 0.61488(4) 0.32219(8) 0.0490(3) Uani 1 1 d . . . . .
Br5 Br 0.12643(13) 0.86125(6) 0.27031(11) 0.0774(5) Uani 1 1 d . . . . .
Br6 Br 0.28183(14) 0.91932(4) 0.21834(7) 0.0595(4) Uani 1 1 d . . . . .
Br7 Br 0.64603(10) 0.91153(4) 0.10762(7) 0.0472(3) Uani 1 1 d . . . . .
Br8 Br 0.79709(11) 0.83902(5) 0.07493(8) 0.0532(3) Uani 1 1 d . . . . .
O1 O 0.4222(9) 0.7102(3) -0.0124(6) 0.081(4) Uani 1 1 d . . . . .
O9 O 0.3123(6) 0.5554(3) 0.0667(4) 0.0467(19) Uani 1 1 d . . . . .
O17 O 0.1401(12) 0.7135(3) 0.0637(5) 0.091(4) Uani 1 1 d . . . . .
O25 O 0.3009(7) 0.8629(3) 0.0008(4) 0.053(2) Uani 1 1 d . . . . .
O34 O 0.7339(6) 0.6338(2) 0.2703(4) 0.0422(18) Uani 1 1 d . . . . .
O41 O 1.0778(7) 0.4983(3) 0.4437(5) 0.057(2) Uani 1 1 d . . . . .
O43 O 0.3873(7) 0.6480(3) 0.3761(5) 0.052(2) Uani 1 1 d . . . . .
O50 O 0.463(2) 0.4991(9) 0.6290(13) 0.053(5) Uani 0.53(3) 1 d D . P A 1
O50A O 0.496(2) 0.5126(10) 0.6325(15) 0.053(5) Uani 0.47(3) 1 d D . P A 2
O52 O 0.3941(7) 0.8184(3) 0.3364(4) 0.047(2) Uani 1 1 d . . . . .
O59 O 0.4526(6) 0.9783(2) 0.5642(4) 0.0403(17) Uani 1 1 d . . . . .
O61 O 0.7242(7) 0.8115(3) 0.2366(4) 0.048(2) Uani 1 1 d . . . . .
O68 O 1.0562(7) 0.9604(3) 0.3855(4) 0.0469(19) Uani 1 1 d . . . . .
N2 N 0.4804(11) 0.7503(4) 0.0106(7) 0.077(4) Uani 1 1 d . . . . .
N5 N 0.4767(10) 0.6733(4) 0.0283(7) 0.063(3) Uani 1 1 d . . . . .
N6 N 0.6337(7) 0.6652(3) 0.1250(5) 0.042(2) Uani 1 1 d . . . . .
H6 H 0.692977 0.676642 0.151603 0.050 Uiso 1 1 calc R U . . .
N8 N 0.5333(7) 0.6122(3) 0.1712(5) 0.039(2) Uani 1 1 d . . . . .
H8 H 0.550212 0.621750 0.216633 0.047 Uiso 1 1 calc R U . . .
N10 N 0.4151(7) 0.5692(3) 0.0793(5) 0.041(2) Uani 1 1 d . . . . .
N13 N 0.2784(8) 0.5717(3) 0.1226(5) 0.044(2) Uani 1 1 d . . . . .
N14 N 0.3543(7) 0.6165(3) 0.2275(5) 0.038(2) Uani 1 1 d . . . . .
H14 H 0.412206 0.624628 0.260741 0.046 Uiso 1 1 calc R U . . .
N16 N 0.2394(8) 0.6747(3) 0.2441(6) 0.045(2) Uani 1 1 d . . . . .
H16 H 0.252928 0.688598 0.286448 0.054 Uiso 1 1 calc R U . . .
N18 N 0.1665(12) 0.6779(4) 0.1153(6) 0.071(4) Uani 1 1 d . . . . .
N21 N 0.1610(11) 0.7557(4) 0.0977(6) 0.068(4) Uani 1 1 d . . . . .
N22 N 0.2341(8) 0.7795(3) 0.2214(5) 0.041(2) Uani 1 1 d . . . . .
H22 H 0.243030 0.773649 0.267543 0.050 Uiso 1 1 calc R U . . .
N24 N 0.3485(8) 0.8254(3) 0.1809(5) 0.039(2) Uani 1 1 d . . . . .
H24 H 0.406596 0.817127 0.213707 0.047 Uiso 1 1 calc R U . . .
N26 N 0.2667(9) 0.8545(3) 0.0597(6) 0.049(2) Uani 1 1 d . . . . .
N29 N 0.4053(9) 0.8540(3) 0.0198(5) 0.048(2) Uani 1 1 d . . . . .
N30 N 0.5284(8) 0.8252(3) 0.1274(5) 0.040(2) Uani 1 1 d . . . . .
H30 H 0.543218 0.820889 0.174678 0.047 Uiso 1 1 calc R U . . .
N32 N 0.6389(9) 0.7695(3) 0.1002(6) 0.048(2) Uani 1 1 d . . . . .
H32 H 0.701747 0.761046 0.124835 0.058 Uiso 1 1 calc R U . . .
C3 C 0.5636(11) 0.7387(4) 0.0646(7) 0.051(3) Uani 1 1 d . . . . .
C4 C 0.5615(10) 0.6899(4) 0.0752(6) 0.045(3) Uani 1 1 d . . . . .
C7 C 0.6055(8) 0.6181(3) 0.1308(6) 0.035(2) Uani 1 1 d . . . . .
H7 H 0.571518 0.606464 0.080173 0.042 Uiso 1 1 calc R U . . .
C11 C 0.4415(9) 0.5925(3) 0.1394(6) 0.037(2) Uani 1 1 d . . . . .
C12 C 0.3540(9) 0.5947(4) 0.1650(6) 0.038(2) Uani 1 1 d . . . . .
C15 C 0.2558(9) 0.6261(3) 0.2381(7) 0.039(2) Uani 1 1 d . . . . .
H15 H 0.199333 0.613587 0.195686 0.047 Uiso 1 1 calc R U . . .
C19 C 0.2008(10) 0.6976(4) 0.1782(6) 0.0451(19) Uani 1 1 d . . . . .
C20 C 0.2010(10) 0.7464(4) 0.1679(6) 0.0451(19) Uani 1 1 d . . . . .
C23 C 0.2533(9) 0.8245(3) 0.1975(7) 0.040(2) Uani 1 1 d . . . . .
H23 H 0.195537 0.833086 0.152740 0.048 Uiso 1 1 calc R U . . .
C27 C 0.3446(9) 0.8397(4) 0.1122(6) 0.040(2) Uani 1 1 d . . . . .
C28 C 0.4332(9) 0.8394(4) 0.0873(6) 0.039(2) Uani 1 1 d . . . . .
C31 C 0.6064(9) 0.8168(3) 0.0939(7) 0.041(3) Uani 1 1 d . . . . .
H31 H 0.575513 0.823797 0.040723 0.049 Uiso 1 1 calc R U . . .
C33 C 0.7029(8) 0.5876(4) 0.1672(6) 0.038(2) Uani 1 1 d . . . . .
C34 C 0.7608(8) 0.5994(3) 0.2472(6) 0.035(2) Uani 1 1 d . . . . .
C35 C 0.8448(8) 0.5711(3) 0.2933(6) 0.035(2) Uani 1 1 d . . . . .
C36 C 0.8911(9) 0.5350(3) 0.2683(7) 0.040(2) Uani 1 1 d . . . . .
H36 H 0.869067 0.527984 0.217628 0.048 Uiso 1 1 calc R U . . .
C37 C 0.9688(9) 0.5093(3) 0.3167(6) 0.040(2) Uani 1 1 d . . . . .
H37 H 0.998892 0.484654 0.299336 0.048 Uiso 1 1 calc R U . . .
C38 C 1.0021(9) 0.5201(4) 0.3908(7) 0.044(3) Uani 1 1 d . . . . .
C39 C 0.9563(11) 0.5564(4) 0.4155(7) 0.052(3) Uani 1 1 d . . . . .
H39 H 0.978087 0.563891 0.465931 0.063 Uiso 1 1 calc R U . . .
C40 C 0.8809(9) 0.5807(4) 0.3672(6) 0.042(3) Uani 1 1 d . . . . .
H40 H 0.851494 0.605425 0.384882 0.050 Uiso 1 1 calc R U . . .
C41 C 1.1268(11) 0.4605(5) 0.4214(9) 0.062(4) Uani 1 1 d . . . . .
H41A H 1.162336 0.471462 0.388578 0.093 Uiso 1 1 calc R U . . .
H41B H 1.075208 0.437979 0.395960 0.093 Uiso 1 1 calc R U . . .
H41C H 1.176149 0.446492 0.464552 0.093 Uiso 1 1 calc R U . . .
C42 C 0.2542(10) 0.6014(4) 0.3104(6) 0.041(3) Uani 1 1 d . . . . .
C43 C 0.3388(10) 0.6136(4) 0.3793(7) 0.049(3) Uani 1 1 d . . . . .
C44 C 0.3692(10) 0.5849(4) 0.4461(6) 0.046(3) Uani 1 1 d . . . . .
C45 C 0.293(3) 0.552(3) 0.460(3) 0.047(5) Uani 0.53(3) 1 d D . P A 1
H45 H 0.224410 0.551239 0.427398 0.057 Uiso 0.53(3) 1 calc R U P A 1
C45A C 0.308(4) 0.557(3) 0.463(3) 0.047(5) Uani 0.47(3) 1 d D . P A 2
H45A H 0.239513 0.552356 0.431683 0.057 Uiso 0.47(3) 1 calc R U P A 2
C46 C 0.325(3) 0.5243(14) 0.5216(19) 0.046(5) Uani 0.53(3) 1 d D . P A 1
H46 H 0.277418 0.504271 0.531309 0.056 Uiso 0.53(3) 1 calc R U P A 1
C46A C 0.347(3) 0.5328(16) 0.529(2) 0.046(5) Uani 0.47(3) 1 d D . P A 2
H46A H 0.303748 0.513475 0.544516 0.056 Uiso 0.47(3) 1 calc R U P A 2
C47 C 0.424(2) 0.5250(11) 0.5682(15) 0.046(5) Uani 0.53(3) 1 d D . P A 1
C47A C 0.448(3) 0.5369(12) 0.5711(17) 0.046(5) Uani 0.47(3) 1 d D . P A 2
C48 C 0.496(3) 0.5553(10) 0.5554(15) 0.046(5) Uani 0.53(3) 1 d D . P A 1
H48 H 0.564816 0.555952 0.587728 0.056 Uiso 0.53(3) 1 calc R U P A 1
C48A C 0.509(3) 0.5708(11) 0.5534(17) 0.046(5) Uani 0.47(3) 1 d D . P A 2
H48A H 0.577620 0.575749 0.584301 0.056 Uiso 0.47(3) 1 calc R U P A 2
C49 C 0.466(3) 0.5837(11) 0.4957(18) 0.047(5) Uani 0.53(3) 1 d D . P A 1
H49 H 0.514938 0.603910 0.488456 0.057 Uiso 0.53(3) 1 calc R U P A 1
C49A C 0.469(4) 0.5964(13) 0.491(2) 0.047(5) Uani 0.47(3) 1 d D . P A 2
H49A H 0.505739 0.620674 0.479576 0.057 Uiso 0.47(3) 1 calc R U P A 2
C50 C 0.394(3) 0.4645(14) 0.641(2) 0.067(8) Uani 0.53(3) 1 d D . P A 1
H50A H 0.379468 0.441872 0.601390 0.101 Uiso 0.53(3) 1 calc R U P A 1
H50B H 0.330698 0.478955 0.640579 0.101 Uiso 0.53(3) 1 calc R U P A 1
H50C H 0.427109 0.449528 0.687708 0.101 Uiso 0.53(3) 1 calc R U P A 1
C50A C 0.438(4) 0.4743(15) 0.646(3) 0.067(8) Uani 0.47(3) 1 d D . P A 2
H50D H 0.430102 0.451119 0.608108 0.101 Uiso 0.47(3) 1 calc R U P A 2
H50E H 0.370667 0.484865 0.644929 0.101 Uiso 0.47(3) 1 calc R U P A 2
H50F H 0.474575 0.461094 0.693938 0.101 Uiso 0.47(3) 1 calc R U P A 2
C51 C 0.2619(9) 0.8606(4) 0.2589(6) 0.042(3) Uani 1 1 d . . . . .
C52 C 0.3442(9) 0.8531(3) 0.3324(6) 0.039(2) Uani 1 1 d . . . . .
C53 C 0.3675(9) 0.8859(3) 0.3925(6) 0.037(2) Uani 1 1 d . . . . .
C54 C 0.3098(10) 0.9259(4) 0.3938(7) 0.042(3) Uani 1 1 d . . . . .
H54 H 0.249444 0.932169 0.354126 0.050 Uiso 1 1 calc R U . . .
C55 C 0.3406(10) 0.9554(4) 0.4517(7) 0.044(3) Uani 1 1 d . . . . .
H55 H 0.302097 0.982126 0.451751 0.053 Uiso 1 1 calc R U . . .
C56 C 0.4292(9) 0.9460(3) 0.5111(6) 0.038(2) Uani 1 1 d . . . . .
C57 C 0.4853(9) 0.9066(4) 0.5117(7) 0.044(3) Uani 1 1 d . . . . .
H57 H 0.545016 0.900181 0.551966 0.052 Uiso 1 1 calc R U . . .
C58 C 0.4529(10) 0.8764(4) 0.4524(6) 0.043(3) Uani 1 1 d . . . . .
H58 H 0.489964 0.849033 0.453372 0.052 Uiso 1 1 calc R U . . .
C59 C 0.5384(10) 0.9695(4) 0.6292(7) 0.048(3) Uani 1 1 d . . . . .
H59A H 0.598604 0.962064 0.615623 0.072 Uiso 1 1 calc R U . . .
H59B H 0.522361 0.943770 0.655817 0.072 Uiso 1 1 calc R U . . .
H59C H 0.552469 0.996592 0.660434 0.072 Uiso 1 1 calc R U . . .
C60 C 0.6992(9) 0.8487(4) 0.1255(6) 0.041(2) Uani 1 1 d . . . . .
C61 C 0.7550(9) 0.8429(4) 0.2091(6) 0.041(3) Uani 1 1 d . . . . .
C62 C 0.8353(9) 0.8732(4) 0.2518(6) 0.041(2) Uani 1 1 d . . . . .
C63 C 0.8791(9) 0.9098(4) 0.2241(7) 0.042(3) Uani 1 1 d . . . . .
H63 H 0.856874 0.915213 0.172953 0.050 Uiso 1 1 calc R U . . .
C64 C 0.9529(10) 0.9374(4) 0.2699(7) 0.047(3) Uani 1 1 d . . . . .
H64 H 0.982542 0.960915 0.249865 0.056 Uiso 1 1 calc R U . . .
C65 C 0.9843(8) 0.9312(4) 0.3447(6) 0.038(2) Uani 1 1 d . . . . .
C66 C 0.9430(10) 0.8954(4) 0.3741(7) 0.046(3) Uani 1 1 d . . . . .
H66 H 0.964103 0.891025 0.425458 0.055 Uiso 1 1 calc R U . . .
C67 C 0.8720(9) 0.8669(4) 0.3282(6) 0.041(2) Uani 1 1 d . . . . .
H67 H 0.846669 0.842038 0.348551 0.049 Uiso 1 1 calc R U . . .
C68 C 1.0851(10) 0.9571(4) 0.4626(6) 0.047(3) Uani 1 1 d . . . . .
H68A H 1.023864 0.957942 0.477117 0.071 Uiso 1 1 calc R U . . .
H68B H 1.129716 0.982766 0.484987 0.071 Uiso 1 1 calc R U . . .
H68C H 1.121663 0.928430 0.478848 0.071 Uiso 1 1 calc R U . . .
S76A S 0.6109(13) 0.6852(5) 0.3566(8) 0.075(5) Uani 0.303(9) 1 d G . P B -2
O76A O 0.5307(15) 0.6809(9) 0.2825(9) 0.051(3) Uani 0.303(9) 1 d G . P B -2
C77A C 0.559(3) 0.7227(12) 0.4099(16) 0.077(6) Uani 0.303(9) 1 d G . P B -2
H77D H 0.609294 0.726450 0.458872 0.116 Uiso 0.303(9) 1 calc R U P B -2
H77E H 0.544067 0.752499 0.385892 0.116 Uiso 0.303(9) 1 calc R U P B -2
H77F H 0.496301 0.709513 0.413788 0.116 Uiso 0.303(9) 1 calc R U P B -2
C78A C 0.706(2) 0.7248(12) 0.3471(18) 0.076(6) Uani 0.303(9) 1 d G . P B -2
H78D H 0.760110 0.728526 0.394430 0.114 Uiso 0.303(9) 1 calc R U P B -2
H78E H 0.735814 0.712835 0.311435 0.114 Uiso 0.303(9) 1 calc R U P B -2
H78F H 0.673960 0.754294 0.330403 0.114 Uiso 0.303(9) 1 calc R U P B -2
S79 S 0.9074(6) 0.7038(2) 0.2546(4) 0.072(3) Uani 0.580(13) 1 d G . P C -1
O79 O 0.8052(14) 0.7198(11) 0.2047(12) 0.058(3) Uani 0.580(13) 1 d G . P C -1
C80 C 0.912(2) 0.7164(12) 0.3471(7) 0.143(14) Uani 0.580(13) 1 d G U P C -1
H80D H 0.977684 0.706443 0.381527 0.214 Uiso 0.580(13) 1 calc R U P C -1
H80E H 0.903986 0.749250 0.352315 0.214 Uiso 0.580(13) 1 calc R U P C -1
H80F H 0.856405 0.700208 0.357487 0.214 Uiso 0.580(13) 1 calc R U P C -1
C81 C 1.001(3) 0.7460(11) 0.2507(18) 0.108(8) Uani 0.580(13) 1 d G . P C -1
H81D H 1.068525 0.736686 0.282714 0.162 Uiso 0.580(13) 1 calc R U P C -1
H81E H 1.000883 0.748547 0.200411 0.162 Uiso 0.580(13) 1 calc R U P C -1
H81F H 0.982911 0.775511 0.266797 0.162 Uiso 0.580(13) 1 calc R U P C -1
O70 O 0.5484(9) 0.8620(4) 0.2692(6) 0.074(3) Uani 1 1 d . . . . .
N70 N 0.6534(8) 0.8821(3) 0.3792(6) 0.047(2) Uani 1 1 d . . . . .
C70 C 0.6031(12) 0.8527(6) 0.3292(9) 0.067(4) Uani 1 1 d . . . . .
H70 H 0.610966 0.821331 0.341937 0.081 Uiso 1 1 calc R U . . .
C71 C 0.6515(18) 0.9299(5) 0.3706(11) 0.100(7) Uani 1 1 d . . . . .
H71A H 0.695355 0.944106 0.415790 0.150 Uiso 1 1 calc R U . . .
H71B H 0.676414 0.937890 0.330395 0.150 Uiso 1 1 calc R U . . .
H71C H 0.581286 0.941000 0.359490 0.150 Uiso 1 1 calc R U . . .
C72 C 0.7159(13) 0.8642(6) 0.4500(8) 0.074(5) Uani 1 1 d . . . . .
H72A H 0.749101 0.889467 0.482124 0.110 Uiso 1 1 calc R U . . .
H72B H 0.672464 0.847309 0.472013 0.110 Uiso 1 1 calc R U . . .
H72C H 0.768088 0.843757 0.443520 0.110 Uiso 1 1 calc R U . . .
O73 O 0.2646(11) 0.7382(4) 0.3639(6) 0.064(3) Uani 0.867(16) 1 d D . P D 1
O73A O 0.233(5) 0.743(3) 0.329(3) 0.064(3) Uani 0.133(16) 1 d D . P D 2
N73 N 0.311(2) 0.7717(6) 0.4726(10) 0.097(7) Uani 0.867(16) 1 d D . P D 1
N73A N 0.358(4) 0.7433(16) 0.435(3) 0.097(7) Uani 0.133(16) 1 d D . P D 2
C73 C 0.315(2) 0.7413(7) 0.4278(12) 0.094(5) Uani 0.867(16) 1 d D U P D 1
H73 H 0.363162 0.717652 0.446669 0.113 Uiso 0.867(16) 1 calc R U P D 1
C73A C 0.314(5) 0.730(2) 0.371(3) 0.094(5) Uani 0.133(16) 1 d D . P D 2
H73A H 0.347525 0.706854 0.353620 0.113 Uiso 0.133(16) 1 calc R U P D 2
C74 C 0.222(2) 0.8014(7) 0.4564(11) 0.094(5) Uani 0.867(16) 1 d D U P D 1
H74A H 0.231858 0.823004 0.496640 0.141 Uiso 0.867(16) 1 calc R U P D 1
H74B H 0.214013 0.818163 0.411177 0.141 Uiso 0.867(16) 1 calc R U P D 1
H74C H 0.161234 0.782939 0.450608 0.141 Uiso 0.867(16) 1 calc R U P D 1
C74A C 0.313(11) 0.778(4) 0.468(7) 0.094(5) Uani 0.133(16) 1 d D . P D 2
H74D H 0.358055 0.784473 0.517911 0.141 Uiso 0.133(16) 1 calc R U P D 2
H74E H 0.304231 0.806485 0.439049 0.141 Uiso 0.133(16) 1 calc R U P D 2
H74F H 0.246192 0.768182 0.469054 0.141 Uiso 0.133(16) 1 calc R U P D 2
C75 C 0.380(2) 0.7777(8) 0.5444(11) 0.103(8) Uani 0.867(16) 1 d D U P D 1
H75A H 0.358789 0.804107 0.566860 0.154 Uiso 0.867(16) 1 calc R U P D 1
H75B H 0.379357 0.750367 0.573330 0.154 Uiso 0.867(16) 1 calc R U P D 1
H75C H 0.448955 0.782715 0.542847 0.154 Uiso 0.867(16) 1 calc R U P D 1
C75A C 0.452(5) 0.729(3) 0.485(4) 0.103(8) Uani 0.133(16) 1 d D . P D 2
H75D H 0.465381 0.746065 0.531146 0.154 Uiso 0.133(16) 1 calc R U P D 2
H75E H 0.448380 0.696390 0.495114 0.154 Uiso 0.133(16) 1 calc R U P D 2
H75F H 0.506425 0.734690 0.465110 0.154 Uiso 0.133(16) 1 calc R U P D 2
O76 O 0.5545(8) 0.6344(3) 0.3145(6) 0.051(3) Uani 0.697(9) 1 d G . P B -1
N76 N 0.6064(9) 0.7067(3) 0.3562(5) 0.059(5) Uani 0.697(9) 1 d G . P B -1
C76 C 0.5984(8) 0.6608(3) 0.3632(5) 0.054(5) Uani 0.697(9) 1 d G . P B -1
H76 H 0.629944 0.648175 0.410371 0.064 Uiso 0.697(9) 1 calc R U P B -1
C77 C 0.6604(15) 0.7352(4) 0.4179(7) 0.077(6) Uani 0.697(9) 1 d G . P B -1
H77A H 0.657633 0.766993 0.401947 0.116 Uiso 0.697(9) 1 calc R U P B -1
H77B H 0.628145 0.732534 0.455703 0.116 Uiso 0.697(9) 1 calc R U P B -1
H77C H 0.731776 0.725363 0.437812 0.116 Uiso 0.697(9) 1 calc R U P B -1
C78 C 0.5604(17) 0.7287(4) 0.2859(7) 0.076(6) Uani 0.697(9) 1 d G . P B -1
H78A H 0.573636 0.761522 0.291035 0.114 Uiso 0.697(9) 1 calc R U P B -1
H78B H 0.590024 0.716103 0.250643 0.114 Uiso 0.697(9) 1 calc R U P B -1
H78C H 0.486509 0.723281 0.268687 0.114 Uiso 0.697(9) 1 calc R U P B -1
O79A O 0.797(2) 0.7158(14) 0.1999(17) 0.058(3) Uani 0.420(13) 1 d G . P C -2
N79A N 0.9472(19) 0.7316(8) 0.2919(10) 0.076(10) Uani 0.420(13) 1 d G . P C -2
C79A C 0.8480(16) 0.7178(11) 0.2642(14) 0.072(3) Uani 0.420(13) 1 d G . P C -2
H79A H 0.815715 0.708970 0.298324 0.086 Uiso 0.420(13) 1 calc R U P C -2
C80A C 1.002(3) 0.7327(16) 0.3699(12) 0.143(14) Uani 0.420(13) 1 d G U P C -2
H80A H 1.071493 0.743535 0.378759 0.214 Uiso 0.420(13) 1 calc R U P C -2
H80B H 0.966438 0.753423 0.393368 0.214 Uiso 0.420(13) 1 calc R U P C -2
H80C H 1.003422 0.702053 0.390175 0.214 Uiso 0.420(13) 1 calc R U P C -2
C81A C 1.002(4) 0.746(2) 0.2436(19) 0.108(8) Uani 0.420(13) 1 d G . P C -2
H81A H 1.072159 0.754478 0.272650 0.162 Uiso 0.420(13) 1 calc R U P C -2
H81B H 1.004460 0.720509 0.211076 0.162 Uiso 0.420(13) 1 calc R U P C -2
H81C H 0.967474 0.771869 0.214368 0.162 Uiso 0.420(13) 1 calc R U P C -2

loop_
_atom_site_aniso_label
_atom_site_aniso_U_11
_atom_site_aniso_U_22
_atom_site_aniso_U_33
_atom_site_aniso_U_23
_atom_site_aniso_U_13
_atom_site_aniso_U_12
Br1 0.0485(7) 0.0462(6) 0.0448(6) -0.0048(5) 0.0275(5) 0.0010(5)
Br2 0.0494(7) 0.0293(5) 0.0533(7) -0.0088(5) 0.0203(5) -0.0030(5)
Br3 0.0640(8) 0.0304(5) 0.0463(6) 0.0012(5) 0.0266(6) -0.0015(5)
Br4 0.0578(8) 0.0423(6) 0.0622(8) 0.0033(6) 0.0406(7) -0.0029(5)
Br5 0.0601(9) 0.0850(12) 0.1019(13) -0.0376(10) 0.0467(9) 0.0014(8)
Br6 0.1048(12) 0.0289(6) 0.0450(7) 0.0064(5) 0.0252(7) 0.0122(6)
Br7 0.0572(7) 0.0304(5) 0.0590(8) 0.0040(5) 0.0259(6) -0.0014(5)
Br8 0.0658(9) 0.0537(7) 0.0553(8) 0.0001(6) 0.0404(7) 0.0010(6)
O1 0.087(8) 0.035(5) 0.092(8) -0.011(5) -0.010(6) 0.010(5)
O9 0.048(5) 0.050(5) 0.048(5) -0.015(4) 0.024(4) -0.012(4)
O17 0.180(14) 0.042(5) 0.044(5) -0.003(4) 0.026(7) -0.014(7)
O25 0.071(6) 0.056(5) 0.036(4) 0.003(4) 0.024(4) -0.005(4)
O34 0.053(5) 0.030(4) 0.048(4) -0.013(3) 0.023(4) -0.002(3)
O41 0.068(6) 0.056(5) 0.055(5) 0.019(4) 0.032(5) 0.016(5)
O43 0.066(6) 0.051(5) 0.047(5) -0.005(4) 0.031(4) -0.004(4)
O50 0.077(17) 0.044(14) 0.045(6) -0.005(8) 0.028(10) -0.017(9)
O50A 0.077(17) 0.044(14) 0.045(6) -0.005(8) 0.028(10) -0.017(9)
O52 0.067(6) 0.034(4) 0.047(5) 0.004(3) 0.028(4) 0.017(4)
O59 0.049(4) 0.034(4) 0.045(4) 0.003(3) 0.026(4) 0.005(3)
O61 0.066(6) 0.039(4) 0.047(5) 0.005(4) 0.029(4) -0.003(4)
O68 0.061(5) 0.042(4) 0.045(4) 0.011(4) 0.027(4) 0.001(4)
N2 0.096(10) 0.041(6) 0.070(8) -0.006(6) -0.004(7) -0.005(6)
N5 0.078(8) 0.042(6) 0.059(7) -0.002(5) 0.008(6) 0.007(6)
N6 0.043(5) 0.038(5) 0.051(6) 0.015(4) 0.026(5) 0.004(4)
N8 0.046(5) 0.034(5) 0.046(5) -0.010(4) 0.027(4) -0.004(4)
N10 0.040(5) 0.040(5) 0.049(5) -0.011(4) 0.023(4) -0.007(4)
N13 0.050(6) 0.044(5) 0.046(5) -0.011(4) 0.027(5) -0.011(4)
N14 0.039(5) 0.041(5) 0.040(5) -0.011(4) 0.021(4) -0.013(4)
N16 0.067(7) 0.035(5) 0.051(6) -0.002(4) 0.044(5) -0.009(4)
N18 0.131(12) 0.041(6) 0.044(6) 0.003(5) 0.033(7) -0.007(7)
N21 0.121(11) 0.033(5) 0.048(6) 0.001(5) 0.026(7) 0.000(6)
N22 0.065(6) 0.028(4) 0.044(5) 0.001(4) 0.035(5) -0.001(4)
N24 0.055(6) 0.029(4) 0.040(5) 0.007(4) 0.026(4) 0.009(4)
N26 0.062(7) 0.043(5) 0.053(6) 0.004(5) 0.034(5) -0.003(5)
N29 0.063(7) 0.042(5) 0.044(5) -0.001(4) 0.024(5) -0.008(5)
N30 0.057(6) 0.035(5) 0.036(5) 0.000(4) 0.027(4) 0.005(4)
N32 0.060(6) 0.037(5) 0.056(6) -0.001(5) 0.030(5) 0.002(5)
C3 0.062(8) 0.040(6) 0.051(7) -0.009(5) 0.018(6) -0.004(6)
C4 0.064(8) 0.028(5) 0.042(6) -0.014(5) 0.015(6) 0.000(5)
C7 0.038(6) 0.031(5) 0.042(6) -0.005(4) 0.021(5) 0.000(4)
C11 0.044(6) 0.028(5) 0.049(6) -0.004(4) 0.027(5) -0.007(4)
C12 0.047(6) 0.031(5) 0.044(6) 0.000(4) 0.027(5) -0.005(4)
C15 0.044(6) 0.026(5) 0.058(7) 0.003(5) 0.032(5) -0.006(4)
C19 0.061(5) 0.038(4) 0.040(4) -0.005(3) 0.021(4) -0.010(4)
C20 0.061(5) 0.038(4) 0.040(4) -0.005(3) 0.021(4) -0.010(4)
C23 0.055(7) 0.018(4) 0.054(7) 0.001(4) 0.028(6) 0.003(4)
C27 0.057(7) 0.032(5) 0.039(6) 0.001(4) 0.026(5) -0.006(5)
C28 0.049(6) 0.035(5) 0.037(6) -0.008(4) 0.020(5) -0.009(5)
C31 0.057(7) 0.023(5) 0.056(7) -0.006(5) 0.035(6) -0.006(5)
C33 0.039(6) 0.036(5) 0.052(6) -0.005(5) 0.030(5) -0.001(4)
C34 0.041(6) 0.028(5) 0.046(6) -0.003(4) 0.026(5) -0.005(4)
C35 0.043(6) 0.030(5) 0.039(6) -0.011(4) 0.021(5) -0.012(4)
C36 0.048(6) 0.027(5) 0.050(6) 0.001(4) 0.025(5) -0.002(4)
C37 0.054(7) 0.025(5) 0.051(6) 0.003(4) 0.029(6) 0.004(4)
C38 0.047(6) 0.039(6) 0.052(7) 0.020(5) 0.026(6) 0.003(5)
C39 0.070(9) 0.053(7) 0.043(7) -0.006(6) 0.031(6) -0.003(6)
C40 0.052(7) 0.036(6) 0.047(6) 0.001(5) 0.030(6) -0.002(5)
C41 0.055(8) 0.050(7) 0.082(10) 0.009(7) 0.025(7) 0.015(6)
C42 0.059(7) 0.033(5) 0.039(6) 0.001(4) 0.027(5) 0.001(5)
C43 0.061(8) 0.042(6) 0.059(8) 0.000(6) 0.039(7) -0.004(6)
C44 0.059(7) 0.049(7) 0.037(6) -0.003(5) 0.027(6) 0.008(6)
C45 0.070(8) 0.042(12) 0.036(5) 0.004(6) 0.026(5) 0.002(10)
C45A 0.070(8) 0.042(12) 0.036(5) 0.004(6) 0.026(5) 0.002(10)
C46 0.066(11) 0.041(12) 0.040(5) -0.002(7) 0.029(6) -0.005(9)
C46A 0.066(11) 0.041(12) 0.040(5) -0.002(7) 0.029(6) -0.005(9)
C47 0.066(11) 0.041(12) 0.040(5) -0.002(7) 0.029(6) -0.005(9)
C47A 0.066(11) 0.041(12) 0.040(5) -0.002(7) 0.029(6) -0.005(9)
C48 0.066(11) 0.041(12) 0.040(5) -0.002(7) 0.029(6) -0.005(9)
C48A 0.066(11) 0.041(12) 0.040(5) -0.002(7) 0.029(6) -0.005(9)
C49 0.070(8) 0.042(12) 0.036(5) 0.004(6) 0.026(5) 0.002(10)
C49A 0.070(8) 0.042(12) 0.036(5) 0.004(6) 0.026(5) 0.002(10)
C50 0.08(3) 0.058(19) 0.059(12) 0.001(13) 0.02(2) -0.021(17)
C50A 0.08(3) 0.058(19) 0.059(12) 0.001(13) 0.02(2) -0.021(17)
C51 0.047(6) 0.043(6) 0.045(6) 0.002(5) 0.026(5) 0.007(5)
C52 0.055(7) 0.029(5) 0.042(6) 0.003(4) 0.029(5) 0.001(5)
C53 0.053(6) 0.027(5) 0.041(6) 0.008(4) 0.029(5) 0.007(4)
C54 0.054(7) 0.030(5) 0.053(7) 0.002(5) 0.035(6) 0.006(5)
C55 0.067(8) 0.024(5) 0.058(7) 0.003(5) 0.044(6) 0.001(5)
C56 0.056(7) 0.029(5) 0.042(6) 0.003(4) 0.032(5) 0.002(5)
C57 0.049(7) 0.038(6) 0.052(7) 0.005(5) 0.027(6) 0.008(5)
C58 0.063(7) 0.028(5) 0.053(7) 0.008(5) 0.038(6) 0.015(5)
C59 0.054(7) 0.044(6) 0.059(7) -0.005(6) 0.035(6) 0.000(5)
C60 0.045(6) 0.040(6) 0.045(6) 0.005(5) 0.025(5) 0.002(5)
C61 0.057(7) 0.031(5) 0.046(6) 0.003(5) 0.032(6) 0.005(5)
C62 0.048(6) 0.040(6) 0.043(6) -0.004(5) 0.027(5) 0.003(5)
C63 0.056(7) 0.032(5) 0.048(6) -0.001(5) 0.030(6) 0.002(5)
C64 0.059(7) 0.042(6) 0.052(7) 0.017(5) 0.035(6) 0.016(5)
C65 0.037(6) 0.035(5) 0.049(6) -0.004(5) 0.022(5) 0.003(4)
C66 0.061(8) 0.039(6) 0.048(7) 0.006(5) 0.032(6) 0.008(5)
C67 0.055(7) 0.034(5) 0.043(6) 0.003(5) 0.029(5) -0.001(5)
C68 0.050(7) 0.053(7) 0.039(6) 0.009(5) 0.015(5) 0.007(6)
S76A 0.099(12) 0.045(10) 0.082(10) -0.025(8) 0.032(9) -0.016(9)
O76A 0.047(6) 0.065(7) 0.046(6) -0.024(6) 0.021(5) -0.015(6)
C77A 0.098(17) 0.068(13) 0.059(12) -0.003(10) 0.017(12) 0.002(12)
C78A 0.100(17) 0.052(11) 0.066(13) -0.019(10) 0.013(12) -0.005(11)
S79 0.083(5) 0.044(3) 0.068(4) -0.009(3) -0.005(4) 0.010(3)
O79 0.051(6) 0.048(7) 0.079(7) 0.001(5) 0.027(5) -0.005(5)
C80 0.19(3) 0.13(2) 0.11(2) 0.021(18) 0.05(2) -0.03(2)
C81 0.088(14) 0.15(2) 0.095(15) -0.019(14) 0.040(12) -0.048(14)
O70 0.072(7) 0.105(9) 0.053(6) -0.012(6) 0.029(5) -0.010(6)
N70 0.054(6) 0.040(5) 0.054(6) -0.010(5) 0.027(5) -0.010(5)
C70 0.064(9) 0.086(11) 0.062(9) -0.008(8) 0.034(8) -0.001(8)
C71 0.17(2) 0.036(8) 0.093(13) -0.004(8) 0.042(14) -0.011(10)
C72 0.081(11) 0.092(12) 0.061(9) 0.013(8) 0.041(8) 0.021(9)
O73 0.106(10) 0.057(6) 0.033(6) 0.005(5) 0.028(7) 0.010(6)
O73A 0.106(10) 0.057(6) 0.033(6) 0.005(5) 0.028(7) 0.010(6)
N73 0.19(2) 0.061(10) 0.056(9) 0.002(7) 0.068(11) -0.052(12)
N73A 0.19(2) 0.061(10) 0.056(9) 0.002(7) 0.068(11) -0.052(12)
C73 0.151(15) 0.067(9) 0.069(9) -0.028(7) 0.043(10) 0.003(9)
C73A 0.151(15) 0.067(9) 0.069(9) -0.028(7) 0.043(10) 0.003(9)
C74 0.151(15) 0.067(9) 0.069(9) -0.028(7) 0.043(10) 0.003(9)
C74A 0.151(15) 0.067(9) 0.069(9) -0.028(7) 0.043(10) 0.003(9)
C75 0.17(2) 0.085(14) 0.067(12) -0.011(11) 0.063(15) -0.045(15)
C75A 0.17(2) 0.085(14) 0.067(12) -0.011(11) 0.063(15) -0.045(15)
O76 0.047(6) 0.065(7) 0.046(6) -0.024(6) 0.021(5) -0.015(6)
N76 0.098(15) 0.033(10) 0.052(10) -0.007(8) 0.034(10) 0.007(11)
C76 0.069(14) 0.044(12) 0.052(11) -0.006(10) 0.027(10) -0.002(11)
C77 0.098(17) 0.068(13) 0.059(12) -0.003(10) 0.017(12) 0.002(12)
C78 0.100(17) 0.052(11) 0.066(13) -0.019(10) 0.013(12) -0.005(11)
O79A 0.051(6) 0.048(7) 0.079(7) 0.001(5) 0.027(5) -0.005(5)
N79A 0.11(3) 0.09(2) 0.029(13) -0.018(14) 0.033(15) -0.04(2)
C79A 0.083(5) 0.044(3) 0.068(4) -0.009(3) -0.005(4) 0.010(3)
C80A 0.19(3) 0.13(2) 0.11(2) 0.021(18) 0.05(2) -0.03(2)
C81A 0.088(14) 0.15(2) 0.095(15) -0.019(14) 0.040(12) -0.048(14)

loop_
_atom_type_symbol
_atom_type_description
_atom_type_scat_dispersion_real
_atom_type_scat_dispersion_imag
_atom_type_scat_source
C C 0.0181 0.0091 'International Tables Vol C Tables 4.2.6.8 and 6.1.1.4'
H H 0.0000 0.0000 'International Tables Vol C Tables 4.2.6.8 and 6.1.1.4'
Br Br -0.6763 1.2805 'International Tables Vol C Tables 4.2.6.8 and 6.1.1.4'
N N 0.0311 0.0180 'International Tables Vol C Tables 4.2.6.8 and 6.1.1.4'
O O 0.0492 0.0322 'International Tables Vol C Tables 4.2.6.8 and 6.1.1.4'
S S 0.3331 0.5567 'International Tables Vol C Tables 4.2.6.8 and 6.1.1.4'

loop_
_exptl_crystal_face_index_h
_exptl_crystal_face_index_k
_exptl_crystal_face_index_l
_exptl_crystal_face_perp_dist
0 1 0 0.0153
0 -1 0 0.0150
1 0 -1 0.0231
-1 0 1 0.0365
-1 0 0 0.0578
1 0 0 0.0605

loop_
_geom_angle_atom_site_label_1
_geom_angle_atom_site_label_2
_geom_angle_atom_site_label_3
_geom_angle
_geom_angle_site_symmetry_1
_geom_angle_site_symmetry_3
_geom_angle_publ_flag
N5 O1 N2 108.6(10) . . ?
N13 O9 N10 110.1(7) . . ?
N21 O17 N18 111.1(9) . . ?
N29 O25 N26 110.6(9) . . ?
C38 O41 C41 117.3(11) . . ?
C47 O50 C50 116(3) . . ?
C47A O50A C50A 115(3) . . ?
C56 O59 C59 117.4(9) . . ?
C65 O68 C68 118.1(9) . . ?
C3 N2 O1 107.1(11) . . ?
C4 N5 O1 107.2(10) . . ?
C4 N6 H6 122.8 . . ?
C4 N6 C7 114.3(10) . . ?
C7 N6 H6 122.8 . . ?
C7 N8 H8 119.6 . . ?
C11 N8 H8 119.6 . . ?
C11 N8 C7 120.9(9) . . ?
C11 N10 O9 105.8(8) . . ?
C12 N13 O9 105.2(9) . . ?
C12 N14 H14 120.6 . . ?
C12 N14 C15 118.7(9) . . ?
C15 N14 H14 120.6 . . ?
C15 N16 H16 122.4 . . ?
C19 N16 H16 122.4 . . ?
C19 N16 C15 115.1(10) . . ?
C19 N18 O17 105.5(10) . . ?
C20 N21 O17 104.9(10) . . ?
C20 N22 H22 121.6 . . ?
C20 N22 C23 116.7(9) . . ?
C23 N22 H22 121.6 . . ?
C23 N24 H24 121.0 . . ?
C27 N24 H24 121.0 . . ?
C27 N24 C23 118.0(10) . . ?
C27 N26 O25 106.4(10) . . ?
C28 N29 O25 105.4(9) . . ?
C28 N30 H30 119.3 . . ?
C28 N30 C31 121.4(9) . . ?
C31 N30 H30 119.3 . . ?
C3 N32 H32 122.5 . . ?
C3 N32 C31 114.9(11) . . ?
C31 N32 H32 122.5 . . ?
N2 C3 N32 123.1(12) . . ?
N2 C3 C4 108.3(11) . . ?
N32 C3 C4 128.6(12) . . ?
N5 C4 N6 125.3(11) . . ?
N5 C4 C3 108.8(11) . . ?
N6 C4 C3 126.0(11) . . ?
N6 C7 N8 113.8(8) . . ?
N6 C7 H7 107.5 . . ?
N6 C7 C33 111.2(9) . . ?
N8 C7 H7 107.5 . . ?
N8 C7 C33 109.1(9) . . ?
C33 C7 H7 107.5 . . ?
N8 C11 C12 126.3(10) . . ?
N10 C11 N8 125.5(10) . . ?
N10 C11 C12 108.2(10) . . ?
N13 C12 N14 125.0(10) . . ?
N13 C12 C11 110.6(9) . . ?
N14 C12 C11 124.3(10) . . ?
N14 C15 H15 108.9 . . ?
N14 C15 C42 108.7(9) . . ?
N16 C15 N14 112.0(8) . . ?
N16 C15 H15 108.9 . . ?
N16 C15 C42 109.3(9) . . ?
C42 C15 H15 108.9 . . ?
N16 C19 C20 126.1(10) . . ?
N18 C19 N16 124.3(11) . . ?
N18 C19 C20 109.3(11) . . ?
N21 C20 N22 123.4(11) . . ?
N21 C20 C19 109.1(10) . . ?
N22 C20 C19 127.4(11) . . ?
N22 C23 N24 111.2(8) . . ?
N22 C23 H23 109.1 . . ?
N22 C23 C51 110.3(9) . . ?
N24 C23 H23 109.1 . . ?
N24 C23 C51 108.0(9) . . ?
C51 C23 H23 109.1 . . ?
N24 C27 C28 123.3(11) . . ?
N26 C27 N24 128.2(11) . . ?
N26 C27 C28 108.5(10) . . ?
N29 C28 N30 125.8(10) . . ?
N29 C28 C27 109.0(11) . . ?
N30 C28 C27 125.2(10) . . ?
N30 C31 H31 107.4 . . ?
N30 C31 C60 111.4(9) . . ?
N32 C31 N30 112.4(9) . . ?
N32 C31 H31 107.4 . . ?
N32 C31 C60 110.6(10) . . ?
C60 C31 H31 107.4 . . ?
Br2 C33 Br1 110.8(5) . . ?
C7 C33 Br1 107.3(7) . . ?
C7 C33 Br2 106.6(7) . . ?
C34 C33 Br1 107.5(7) . . ?
C34 C33 Br2 110.5(7) . . ?
C34 C33 C7 114.1(8) . . ?
O34 C34 C33 116.1(10) . . ?
O34 C34 C35 121.6(10) . . ?
C35 C34 C33 122.3(9) . . ?
C36 C35 C34 125.1(10) . . ?
C40 C35 C34 117.3(9) . . ?
C40 C35 C36 117.5(11) . . ?
C35 C36 H36 119.5 . . ?
C37 C36 C35 120.9(11) . . ?
C37 C36 H36 119.5 . . ?
C36 C37 H37 120.3 . . ?
C36 C37 C38 119.3(10) . . ?
C38 C37 H37 120.3 . . ?
O41 C38 C37 125.4(11) . . ?
O41 C38 C39 115.1(11) . . ?
C37 C38 C39 119.5(11) . . ?
C38 C39 H39 120.1 . . ?
C40 C39 C38 119.8(11) . . ?
C40 C39 H39 120.1 . . ?
C35 C40 H40 118.6 . . ?
C39 C40 C35 122.8(11) . . ?
C39 C40 H40 118.6 . . ?
O41 C41 H41A 109.5 . . ?
O41 C41 H41B 109.5 . . ?
O41 C41 H41C 109.5 . . ?
H41A C41 H41B 109.5 . . ?
H41A C41 H41C 109.5 . . ?
H41B C41 H41C 109.5 . . ?
Br4 C42 Br3 108.8(6) . . ?
C15 C42 Br3 103.8(7) . . ?
C15 C42 Br4 107.4(8) . . ?
C43 C42 Br3 110.7(8) . . ?
C43 C42 Br4 109.4(7) . . ?
C43 C42 C15 116.3(10) . . ?
O43 C43 C42 115.5(11) . . ?
O43 C43 C44 120.6(13) . . ?
C44 C43 C42 123.7(11) . . ?
C43 C44 C45 119.8(15) . . ?
C45A C44 C43 123.9(18) . . ?
C45A C44 C49A 126(2) . . ?
C49 C44 C43 123.9(16) . . ?
C49 C44 C45 116(2) . . ?
C49A C44 C43 110.1(15) . . ?
C44 C45 H45 120.8 . . ?
C46 C45 C44 118(2) . . ?
C46 C45 H45 120.8 . . ?
C44 C45A H45A 121.4 . . ?
C44 C45A C46A 117(3) . . ?
C46A C45A H45A 121.4 . . ?
C45 C46 H46 119.2 . . ?
C47 C46 C45 122(2) . . ?
C47 C46 H46 119.2 . . ?
C45A C46A H46A 119.5 . . ?
C47A C46A C45A 121(2) . . ?
C47A C46A H46A 119.5 . . ?
O50 C47 C46 126(2) . . ?
O50 C47 C48 114(2) . . ?
C46 C47 C48 120.2(19) . . ?
O50A C47A C46A 126(2) . . ?
O50A C47A C48A 115(2) . . ?
C46A C47A C48A 119(2) . . ?
C47 C48 H48 120.5 . . ?
C49 C48 C47 119(2) . . ?
C49 C48 H48 120.5 . . ?
C47A C48A H48A 120.3 . . ?
C49A C48A C47A 119(2) . . ?
C49A C48A H48A 120.3 . . ?
C44 C49 C48 124(3) . . ?
C44 C49 H49 117.8 . . ?
C48 C49 H49 117.8 . . ?
C44 C49A H49A 121.7 . . ?
C48A C49A C44 117(3) . . ?
C48A C49A H49A 121.7 . . ?
O50 C50 H50A 109.5 . . ?
O50 C50 H50B 109.5 . . ?
O50 C50 H50C 109.5 . . ?
H50A C50 H50B 109.5 . . ?
H50A C50 H50C 109.5 . . ?
H50B C50 H50C 109.5 . . ?
O50A C50A H50D 109.5 . . ?
O50A C50A H50E 109.5 . . ?
O50A C50A H50F 109.5 . . ?
H50D C50A H50E 109.5 . . ?
H50D C50A H50F 109.5 . . ?
H50E C50A H50F 109.5 . . ?
Br6 C51 Br5 107.8(5) . . ?
C23 C51 Br5 104.9(8) . . ?
C23 C51 Br6 105.9(7) . . ?
C52 C51 Br5 110.2(7) . . ?
C52 C51 Br6 110.1(8) . . ?
C52 C51 C23 117.4(9) . . ?
O52 C52 C51 114.5(10) . . ?
O52 C52 C53 121.8(11) . . ?
C53 C52 C51 123.6(9) . . ?
C54 C53 C52 125.3(11) . . ?
C58 C53 C52 116.0(9) . . ?
C58 C53 C54 118.7(10) . . ?
C53 C54 H54 119.7 . . ?
C55 C54 C53 120.7(12) . . ?
C55 C54 H54 119.7 . . ?
C54 C55 H55 120.0 . . ?
C54 C55 C56 120.0(10) . . ?
C56 C55 H55 120.0 . . ?
O59 C56 C55 114.2(9) . . ?
O59 C56 C57 125.5(11) . . ?
C57 C56 C55 120.3(11) . . ?
C56 C57 H57 120.3 . . ?
C56 C57 C58 119.4(11) . . ?
C58 C57 H57 120.3 . . ?
C53 C58 C57 120.9(10) . . ?
C53 C58 H58 119.6 . . ?
C57 C58 H58 119.6 . . ?
O59 C59 H59A 109.5 . . ?
O59 C59 H59B 109.5 . . ?
O59 C59 H59C 109.5 . . ?
H59A C59 H59B 109.5 . . ?
H59A C59 H59C 109.5 . . ?
H59B C59 H59C 109.5 . . ?
Br8 C60 Br7 109.4(5) . . ?
C31 C60 Br7 106.5(8) . . ?
C31 C60 Br8 109.9(7) . . ?
C31 C60 C61 114.0(9) . . ?
C61 C60 Br7 108.2(7) . . ?
C61 C60 Br8 108.7(8) . . ?
O61 C61 C60 114.6(11) . . ?
O61 C61 C62 122.0(11) . . ?
C62 C61 C60 123.4(9) . . ?
C63 C62 C61 126.1(11) . . ?
C67 C62 C61 117.5(10) . . ?
C67 C62 C63 116.4(11) . . ?
C62 C63 H63 119.3 . . ?
C64 C63 C62 121.3(11) . . ?
C64 C63 H63 119.3 . . ?
C63 C64 H64 119.7 . . ?
C63 C64 C65 120.7(11) . . ?
C65 C64 H64 119.7 . . ?
O68 C65 C64 116.6(10) . . ?
O68 C65 C66 123.7(11) . . ?
C64 C65 C66 119.7(11) . . ?
C65 C66 H66 120.2 . . ?
C67 C66 C65 119.6(11) . . ?
C67 C66 H66 120.2 . . ?
C62 C67 H67 118.9 . . ?
C66 C67 C62 122.2(10) . . ?
C66 C67 H67 118.9 . . ?
O68 C68 H68A 109.5 . . ?
O68 C68 H68B 109.5 . . ?
O68 C68 H68C 109.5 . . ?
H68A C68 H68B 109.5 . . ?
H68A C68 H68C 109.5 . . ?
H68B C68 H68C 109.5 . . ?
O76A S76A C77A 106.8 . . ?
O76A S76A C78A 106.8 . . ?
C78A S76A C77A 96.2 . . ?
S76A C77A H77D 109.5 . . ?
S76A C77A H77E 109.5 . . ?
S76A C77A H77F 109.5 . . ?
H77D C77A H77E 109.5 . . ?
H77D C77A H77F 109.5 . . ?
H77E C77A H77F 109.5 . . ?
S76A C78A H78D 109.5 . . ?
S76A C78A H78E 109.5 . . ?
S76A C78A H78F 109.5 . . ?
H78D C78A H78E 109.5 . . ?
H78D C78A H78F 109.5 . . ?
H78E C78A H78F 109.5 . . ?
O79 S79 C80 106.9 . . ?
O79 S79 C81 107.1 . . ?
C81 S79 C80 96.5 . . ?
S79 C80 H80D 109.5 . . ?
S79 C80 H80E 109.5 . . ?
S79 C80 H80F 109.5 . . ?
H80D C80 H80E 109.5 . . ?
H80D C80 H80F 109.5 . . ?
H80E C80 H80F 109.5 . . ?
S79 C81 H81D 109.5 . . ?
S79 C81 H81E 109.5 . . ?
S79 C81 H81F 109.5 . . ?
H81D C81 H81E 109.5 . . ?
H81D C81 H81F 109.5 . . ?
H81E C81 H81F 109.5 . . ?
C70 N70 C71 125.5(14) . . ?
C70 N70 C72 117.6(13) . . ?
C71 N70 C72 116.9(13) . . ?
O70 C70 N70 125.5(17) . . ?
O70 C70 H70 117.2 . . ?
N70 C70 H70 117.2 . . ?
N70 C71 H71A 109.5 . . ?
N70 C71 H71B 109.5 . . ?
N70 C71 H71C 109.5 . . ?
H71A C71 H71B 109.5 . . ?
H71A C71 H71C 109.5 . . ?
H71B C71 H71C 109.5 . . ?
N70 C72 H72A 109.5 . . ?
N70 C72 H72B 109.5 . . ?
N70 C72 H72C 109.5 . . ?
H72A C72 H72B 109.5 . . ?
H72A C72 H72C 109.5 . . ?
H72B C72 H72C 109.5 . . ?
C73 N73 C74 120(2) . . ?
C73 N73 C75 127(3) . . ?
C75 N73 C74 112.6(18) . . ?
C73A N73A C74A 121(5) . . ?
C73A N73A C75A 129(4) . . ?
C75A N73A C74A 110(6) . . ?
O73 C73 N73 128(3) . . ?
O73 C73 H73 115.8 . . ?
N73 C73 H73 115.8 . . ?
O73A C73A N73A 127(5) . . ?
O73A C73A H73A 116.3 . . ?
N73A C73A H73A 116.3 . . ?
N73 C74 H74A 109.5 . . ?
N73 C74 H74B 109.5 . . ?
N73 C74 H74C 109.5 . . ?
H74A C74 H74B 109.5 . . ?
H74A C74 H74C 109.5 . . ?
H74B C74 H74C 109.5 . . ?
N73A C74A H74D 109.5 . . ?
N73A C74A H74E 109.5 . . ?
N73A C74A H74F 109.5 . . ?
H74D C74A H74E 109.5 . . ?
H74D C74A H74F 109.5 . . ?
H74E C74A H74F 109.5 . . ?
N73 C75 H75A 109.5 . . ?
N73 C75 H75B 109.5 . . ?
N73 C75 H75C 109.5 . . ?
H75A C75 H75B 109.5 . . ?
H75A C75 H75C 109.5 . . ?
H75B C75 H75C 109.5 . . ?
N73A C75A H75D 109.5 . . ?
N73A C75A H75E 109.5 . . ?
N73A C75A H75F 109.5 . . ?
H75D C75A H75E 109.5 . . ?
H75D C75A H75F 109.5 . . ?
H75E C75A H75F 109.5 . . ?
C76 N76 C77 121.7 . . ?
C76 N76 C78 120.5 . . ?
C77 N76 C78 117.7 . . ?
O76 C76 N76 126.0 . . ?
O76 C76 H76 117.0 . . ?
N76 C76 H76 117.0 . . ?
N76 C77 H77A 109.5 . . ?
N76 C77 H77B 109.5 . . ?
N76 C77 H77C 109.5 . . ?
H77A C77 H77B 109.5 . . ?
H77A C77 H77C 109.5 . . ?
H77B C77 H77C 109.5 . . ?
N76 C78 H78A 109.5 . . ?
N76 C78 H78B 109.5 . . ?
N76 C78 H78C 109.5 . . ?
H78A C78 H78B 109.5 . . ?
H78A C78 H78C 109.5 . . ?
H78B C78 H78C 109.5 . . ?
C79A N79A C80A 121.8 . . ?
C79A N79A C81A 120.5 . . ?
C80A N79A C81A 117.7 . . ?
O79A C79A N79A 126.0 . . ?
O79A C79A H79A 117.0 . . ?
N79A C79A H79A 117.0 . . ?
N79A C80A H80A 109.5 . . ?
N79A C80A H80B 109.5 . . ?
N79A C80A H80C 109.5 . . ?
H80A C80A H80B 109.5 . . ?
H80A C80A H80C 109.5 . . ?
H80B C80A H80C 109.5 . . ?
N79A C81A H81A 109.5 . . ?
N79A C81A H81B 109.5 . . ?
N79A C81A H81C 109.5 . . ?
H81A C81A H81B 109.5 . . ?
H81A C81A H81C 109.5 . . ?
H81B C81A H81C 109.5 . . ?

loop_
_geom_bond_atom_site_label_1
_geom_bond_atom_site_label_2
_geom_bond_distance
_geom_bond_site_symmetry_2
_geom_bond_publ_flag
Br1 C33 1.975(10) . ?
Br2 C33 1.936(11) . ?
Br3 C42 1.979(11) . ?
Br4 C42 1.958(12) . ?
Br5 C51 1.963(11) . ?
Br6 C51 1.952(12) . ?
Br7 C60 1.973(11) . ?
Br8 C60 1.941(11) . ?
O1 N2 1.414(15) . ?
O1 N5 1.403(14) . ?
O9 N10 1.423(12) . ?
O9 N13 1.402(11) . ?
O17 N18 1.408(14) . ?
O17 N21 1.388(14) . ?
O25 N26 1.398(12) . ?
O25 N29 1.396(14) . ?
O34 C34 1.214(12) . ?
O41 C38 1.361(14) . ?
O41 C41 1.439(15) . ?
O43 C43 1.225(14) . ?
O50 C47 1.36(2) . ?
O50 C50 1.46(3) . ?
O50A C47A 1.36(2) . ?
O50A C50A 1.46(3) . ?
O52 C52 1.219(13) . ?
O59 C56 1.357(13) . ?
O59 C59 1.443(15) . ?
O61 C61 1.212(13) . ?
O68 C65 1.353(14) . ?
O68 C68 1.418(13) . ?
N2 C3 1.321(18) . ?
N5 C4 1.318(17) . ?
N6 H6 0.8800 . ?
N6 C4 1.351(15) . ?
N6 C7 1.449(13) . ?
N8 H8 0.8800 . ?
N8 C7 1.471(13) . ?
N8 C11 1.349(14) . ?
N10 C11 1.296(14) . ?
N13 C12 1.288(14) . ?
N14 H14 0.8800 . ?
N14 C12 1.371(13) . ?
N14 C15 1.474(13) . ?
N16 H16 0.8800 . ?
N16 C15 1.457(13) . ?
N16 C19 1.386(15) . ?
N18 C19 1.291(15) . ?
N21 C20 1.320(16) . ?
N22 H22 0.8800 . ?
N22 C20 1.384(14) . ?
N22 C23 1.452(12) . ?
N24 H24 0.8800 . ?
N24 C23 1.458(14) . ?
N24 C27 1.383(13) . ?
N26 C27 1.290(16) . ?
N29 C28 1.307(14) . ?
N30 H30 0.8800 . ?
N30 C28 1.358(15) . ?
N30 C31 1.455(13) . ?
N32 H32 0.8800 . ?
N32 C3 1.380(16) . ?
N32 C31 1.452(14) . ?
C3 C4 1.449(16) . ?
C7 H7 1.0000 . ?
C7 C33 1.579(15) . ?
C11 C12 1.457(14) . ?
C15 H15 1.0000 . ?
C15 C42 1.585(15) . ?
C19 C20 1.445(16) . ?
C23 H23 1.0000 . ?
C23 C51 1.570(15) . ?
C27 C28 1.462(15) . ?
C31 H31 1.0000 . ?
C31 C60 1.547(16) . ?
C33 C34 1.532(16) . ?
C34 C35 1.469(16) . ?
C35 C36 1.407(14) . ?
C35 C40 1.383(15) . ?
C36 H36 0.9500 . ?
C36 C37 1.394(16) . ?
C37 H37 0.9500 . ?
C37 C38 1.395(17) . ?
C38 C39 1.403(17) . ?
C39 H39 0.9500 . ?
C39 C40 1.353(18) . ?
C40 H40 0.9500 . ?
C41 H41A 0.9800 . ?
C41 H41B 0.9800 . ?
C41 H41C 0.9800 . ?
C42 C43 1.502(18) . ?
C43 C44 1.486(17) . ?
C44 C45 1.51(6) . ?
C44 C45A 1.30(6) . ?
C44 C49 1.37(4) . ?
C44 C49A 1.41(5) . ?
C45 H45 0.9500 . ?
C45 C46 1.40(2) . ?
C45A H45A 0.9500 . ?
C45A C46A 1.40(2) . ?
C46 H46 0.9500 . ?
C46 C47 1.37(2) . ?
C46A H46A 0.9500 . ?
C46A C47A 1.37(2) . ?
C47 C48 1.42(3) . ?
C47A C48A 1.42(3) . ?
C48 H48 0.9500 . ?
C48 C49 1.38(2) . ?
C48A H48A 0.9500 . ?
C48A C49A 1.37(2) . ?
C49 H49 0.9500 . ?
C49A H49A 0.9500 . ?
C50 H50A 0.9800 . ?
C50 H50B 0.9800 . ?
C50 H50C 0.9800 . ?
C50A H50D 0.9800 . ?
C50A H50E 0.9800 . ?
C50A H50F 0.9800 . ?
C51 C52 1.519(17) . ?
C52 C53 1.463(15) . ?
C53 C54 1.425(14) . ?
C53 C58 1.386(17) . ?
C54 H54 0.9500 . ?
C54 C55 1.369(16) . ?
C55 H55 0.9500 . ?
C55 C56 1.406(17) . ?
C56 C57 1.391(15) . ?
C57 H57 0.9500 . ?
C57 C58 1.404(17) . ?
C58 H58 0.9500 . ?
C59 H59A 0.9800 . ?
C59 H59B 0.9800 . ?
C59 H59C 0.9800 . ?
C60 C61 1.558(16) . ?
C61 C62 1.451(17) . ?
C62 C63 1.423(15) . ?
C62 C67 1.412(15) . ?
C63 H63 0.9500 . ?
C63 C64 1.376(18) . ?
C64 H64 0.9500 . ?
C64 C65 1.383(16) . ?
C65 C66 1.405(15) . ?
C66 H66 0.9500 . ?
C66 C67 1.373(17) . ?
C67 H67 0.9500 . ?
C68 H68A 0.9800 . ?
C68 H68B 0.9800 . ?
C68 H68C 0.9800 . ?
S76A O76A 1.5046 . ?
S76A C77A 1.8142 . ?
S76A C78A 1.8135 . ?
C77A H77D 0.9800 . ?
C77A H77E 0.9800 . ?
C77A H77F 0.9800 . ?
C78A H78D 0.9800 . ?
C78A H78E 0.9800 . ?
C78A H78F 0.9800 . ?
S79 O79 1.5027 . ?
S79 C80 1.8129 . ?
S79 C81 1.8083 . ?
C80 H80D 0.9800 . ?
C80 H80E 0.9800 . ?
C80 H80F 0.9800 . ?
C81 H81D 0.9800 . ?
C81 H81E 0.9800 . ?
C81 H81F 0.9800 . ?
O70 C70 1.192(18) . ?
N70 C70 1.314(18) . ?
N70 C71 1.412(17) . ?
N70 C72 1.459(18) . ?
C70 H70 0.9500 . ?
C71 H71A 0.9800 . ?
C71 H71B 0.9800 . ?
C71 H71C 0.9800 . ?
C72 H72A 0.9800 . ?
C72 H72B 0.9800 . ?
C72 H72C 0.9800 . ?
O73 C73 1.21(2) . ?
O73A C73A 1.21(3) . ?
N73 C73 1.26(2) . ?
N73 C74 1.46(3) . ?
N73 C75 1.41(3) . ?
N73A C73A 1.25(3) . ?
N73A C74A 1.46(4) . ?
N73A C75A 1.41(3) . ?
C73 H73 0.9500 . ?
C73A H73A 0.9500 . ?
C74 H74A 0.9800 . ?
C74 H74B 0.9800 . ?
C74 H74C 0.9800 . ?
C74A H74D 0.9800 . ?
C74A H74E 0.9800 . ?
C74A H74F 0.9800 . ?
C75 H75A 0.9800 . ?
C75 H75B 0.9800 . ?
C75 H75C 0.9800 . ?
C75A H75D 0.9800 . ?
C75A H75E 0.9800 . ?
C75A H75F 0.9800 . ?
O76 C76 1.2167 . ?
N76 C76 1.3618 . ?
N76 C77 1.4502 . ?
N76 C78 1.4523 . ?
C76 H76 0.9500 . ?
C77 H77A 0.9800 . ?
C77 H77B 0.9800 . ?
C77 H77C 0.9800 . ?
C78 H78A 0.9800 . ?
C78 H78B 0.9800 . ?
C78 H78C 0.9800 . ?
O79A C79A 1.2164 . ?
N79A C79A 1.3623 . ?
N79A C80A 1.4501 . ?
N79A C81A 1.4535 . ?
C79A H79A 0.9500 . ?
C80A H80A 0.9800 . ?
C80A H80B 0.9800 . ?
C80A H80C 0.9800 . ?
C81A H81A 0.9800 . ?
C81A H81B 0.9800 . ?
C81A H81C 0.9800 . ?

loop_
_geom_hbond_atom_site_label_D
_geom_hbond_atom_site_label_H
_geom_hbond_atom_site_label_A
_geom_hbond_distance_DH
_geom_hbond_distance_HA
_geom_hbond_distance_DA
_geom_hbond_angle_DHA
_geom_hbond_site_symmetry_A
_geom_hbond_publ_flag
N6 H6 O79 0.88 2.01 2.86(3) 163.3 . yes
N6 H6 O79A 0.88 1.84 2.70(3) 163.8 . yes
N8 H8 O34 0.88 2.44 2.881(13) 111.6 . yes
N8 H8 O76A 0.88 2.22 2.96(2) 141.3 . yes
N8 H8 O76 0.88 1.92 2.776(13) 164.9 . yes
N14 H14 O43 0.88 2.47 2.916(12) 111.8 . yes
N14 H14 O76A 0.88 2.27 2.99(2) 139.7 . yes
N14 H14 O76 0.88 1.92 2.781(14) 164.0 . yes
N16 H16 O73 0.88 2.06 2.909(15) 161.6 . yes
N16 H16 O73A 0.88 1.86 2.62(7) 142.8 . yes
N22 H22 O73 0.88 2.07 2.920(14) 161.2 . yes
N22 H22 O73A 0.88 1.55 2.36(7) 152.6 . yes
N24 H24 O52 0.88 2.45 2.879(12) 110.9 . yes
N24 H24 O70 0.88 2.32 2.939(15) 127.8 . yes
N30 H30 O61 0.88 2.41 2.867(13) 112.4 . yes
N30 H30 O70 0.88 2.18 2.884(13) 136.9 . yes
N32 H32 O79 0.88 2.11 2.910(16) 150.5 . yes
N32 H32 O79A 0.88 2.09 2.87(3) 147.4 . yes

loop_
_geom_torsion_atom_site_label_1
_geom_torsion_atom_site_label_2
_geom_torsion_atom_site_label_3
_geom_torsion_atom_site_label_4
_geom_torsion
_geom_torsion_site_symmetry_1
_geom_torsion_site_symmetry_2
_geom_torsion_site_symmetry_3
_geom_torsion_site_symmetry_4
_geom_torsion_publ_flag
Br1 C33 C34 O34 109.7(9) . . . . ?
Br1 C33 C34 C35 -69.5(10) . . . . ?
Br2 C33 C34 O34 -129.3(8) . . . . ?
Br2 C33 C34 C35 51.5(11) . . . . ?
Br3 C42 C43 O43 133.2(10) . . . . ?
Br3 C42 C43 C44 -42.1(13) . . . . ?
Br4 C42 C43 O43 -106.9(10) . . . . ?
Br4 C42 C43 C44 77.9(12) . . . . ?
Br5 C51 C52 O52 118.1(9) . . . . ?
Br5 C51 C52 C53 -65.8(12) . . . . ?
Br6 C51 C52 O52 -123.1(9) . . . . ?
Br6 C51 C52 C53 53.0(12) . . . . ?
Br7 C60 C61 O61 124.8(9) . . . . ?
Br7 C60 C61 C62 -53.5(12) . . . . ?
Br8 C60 C61 O61 -116.5(9) . . . . ?
Br8 C60 C61 C62 65.2(12) . . . . ?
O1 N2 C3 N32 179.5(12) . . . . ?
O1 N2 C3 C4 2.1(17) . . . . ?
O1 N5 C4 N6 178.9(12) . . . . ?
O1 N5 C4 C3 -0.7(15) . . . . ?
O9 N10 C11 N8 -179.7(10) . . . . ?
O9 N10 C11 C12 -1.5(12) . . . . ?
O9 N13 C12 N14 -179.4(10) . . . . ?
O9 N13 C12 C11 -2.3(12) . . . . ?
O17 N18 C19 N16 -177.2(13) . . . . ?
O17 N18 C19 C20 -2.4(17) . . . . ?
O17 N21 C20 N22 179.1(13) . . . . ?
O17 N21 C20 C19 -2.6(16) . . . . ?
O25 N26 C27 N24 -177.8(10) . . . . ?
O25 N26 C27 C28 1.3(12) . . . . ?
O25 N29 C28 N30 177.6(10) . . . . ?
O25 N29 C28 C27 -0.8(12) . . . . ?
O34 C34 C35 C36 -169.6(10) . . . . ?
O34 C34 C35 C40 10.7(15) . . . . ?
O41 C38 C39 C40 179.3(11) . . . . ?
O43 C43 C44 C45 160(4) . . . . ?
O43 C43 C44 C45A 159(5) . . . . ?
O43 C43 C44 C49 -24(2) . . . . ?
O43 C43 C44 C49A -15(2) . . . . ?
O50 C47 C48 C49 -180(3) . . . . ?
O50A C47A C48A C49A 178(4) . . . . ?
O52 C52 C53 C54 -176.4(10) . . . . ?
O52 C52 C53 C58 3.5(15) . . . . ?
O59 C56 C57 C58 -179.1(10) . . . . ?
O61 C61 C62 C63 177.4(11) . . . . ?
O61 C61 C62 C67 -4.6(16) . . . . ?
O68 C65 C66 C67 -178.4(10) . . . . ?
N2 O1 N5 C4 2.0(16) . . . . ?
N2 C3 C4 N5 -0.9(17) . . . . ?
N2 C3 C4 N6 179.4(13) . . . . ?
N5 O1 N2 C3 -2.6(17) . . . . ?
N6 C7 C33 Br1 -53.1(10) . . . . ?
N6 C7 C33 Br2 -171.9(7) . . . . ?
N6 C7 C33 C34 65.9(11) . . . . ?
N8 C7 C33 Br1 -179.4(7) . . . . ?
N8 C7 C33 Br2 61.8(9) . . . . ?
N8 C7 C33 C34 -60.4(11) . . . . ?
N8 C11 C12 N13 -179.3(11) . . . . ?
N8 C11 C12 N14 -2.2(18) . . . . ?
N10 O9 N13 C12 1.4(12) . . . . ?
N10 C11 C12 N13 2.6(14) . . . . ?
N10 C11 C12 N14 179.6(10) . . . . ?
N13 O9 N10 C11 0.1(12) . . . . ?
N14 C15 C42 Br3 -64.7(9) . . . . ?
N14 C15 C42 Br4 -179.9(7) . . . . ?
N14 C15 C42 C43 57.3(12) . . . . ?
N16 C15 C42 Br3 172.8(8) . . . . ?
N16 C15 C42 Br4 57.6(10) . . . . ?
N16 C15 C42 C43 -65.3(13) . . . . ?
N16 C19 C20 N21 178.0(13) . . . . ?
N16 C19 C20 N22 -4(2) . . . . ?
N18 O17 N21 C20 1.2(18) . . . . ?
N18 C19 C20 N21 3.3(17) . . . . ?
N18 C19 C20 N22 -178.5(13) . . . . ?
N21 O17 N18 C19 0.8(18) . . . . ?
N22 C23 C51 Br5 -63.8(10) . . . . ?
N22 C23 C51 Br6 -177.7(8) . . . . ?
N22 C23 C51 C52 58.9(13) . . . . ?
N24 C23 C51 Br5 174.5(7) . . . . ?
N24 C23 C51 Br6 60.5(10) . . . . ?
N24 C23 C51 C52 -62.8(12) . . . . ?
N24 C27 C28 N29 178.8(10) . . . . ?
N24 C27 C28 N30 0.4(17) . . . . ?
N26 O25 N29 C28 1.6(12) . . . . ?
N26 C27 C28 N29 -0.4(13) . . . . ?
N26 C27 C28 N30 -178.7(10) . . . . ?
N29 O25 N26 C27 -1.9(12) . . . . ?
N30 C31 C60 Br7 -58.0(10) . . . . ?
N30 C31 C60 Br8 -176.4(7) . . . . ?
N30 C31 C60 C61 61.3(12) . . . . ?
N32 C3 C4 N5 -178.2(13) . . . . ?
N32 C3 C4 N6 2(2) . . . . ?
N32 C31 C60 Br7 176.3(7) . . . . ?
N32 C31 C60 Br8 57.9(11) . . . . ?
N32 C31 C60 C61 -64.5(12) . . . . ?
C3 N32 C31 N30 63.4(14) . . . . ?
C3 N32 C31 C60 -171.4(10) . . . . ?
C4 N6 C7 N8 -76.4(12) . . . . ?
C4 N6 C7 C33 159.9(9) . . . . ?
C7 N6 C4 N5 -8.0(17) . . . . ?
C7 N6 C4 C3 171.5(11) . . . . ?
C7 N8 C11 N10 14.5(17) . . . . ?
C7 N8 C11 C12 -163.4(10) . . . . ?
C7 C33 C34 O34 -9.2(13) . . . . ?
C7 C33 C34 C35 171.6(9) . . . . ?
C11 N8 C7 N6 121.1(11) . . . . ?
C11 N8 C7 C33 -114.1(11) . . . . ?
C12 N14 C15 N16 -118.9(11) . . . . ?
C12 N14 C15 C42 120.3(10) . . . . ?
C15 N14 C12 N13 -18.2(16) . . . . ?
C15 N14 C12 C11 165.1(10) . . . . ?
C15 N16 C19 N18 10.2(18) . . . . ?
C15 N16 C19 C20 -163.7(12) . . . . ?
C15 C42 C43 O43 15.0(15) . . . . ?
C15 C42 C43 C44 -160.3(10) . . . . ?
C19 N16 C15 N14 82.9(13) . . . . ?
C19 N16 C15 C42 -156.5(10) . . . . ?
C20 N22 C23 N24 -75.0(13) . . . . ?
C20 N22 C23 C51 165.2(10) . . . . ?
C23 N22 C20 N21 -18.7(19) . . . . ?
C23 N22 C20 C19 163.4(12) . . . . ?
C23 N24 C27 N26 3.0(17) . . . . ?
C23 N24 C27 C28 -176.0(9) . . . . ?
C23 C51 C52 O52 -1.9(14) . . . . ?
C23 C51 C52 C53 174.2(9) . . . . ?
C27 N24 C23 N22 124.1(10) . . . . ?
C27 N24 C23 C51 -114.8(11) . . . . ?
C28 N30 C31 N32 -117.2(12) . . . . ?
C28 N30 C31 C60 118.0(11) . . . . ?
C31 N30 C28 N29 -11.5(17) . . . . ?
C31 N30 C28 C27 166.6(10) . . . . ?
C31 N32 C3 N2 21.2(19) . . . . ?
C31 N32 C3 C4 -161.9(12) . . . . ?
C31 C60 C61 O61 6.5(14) . . . . ?
C31 C60 C61 C62 -171.7(10) . . . . ?
C33 C34 C35 C36 9.7(15) . . . . ?
C33 C34 C35 C40 -170.1(9) . . . . ?
C34 C35 C36 C37 -178.3(10) . . . . ?
C34 C35 C40 C39 178.4(11) . . . . ?
C35 C36 C37 C38 -1.0(16) . . . . ?
C36 C35 C40 C39 -1.4(16) . . . . ?
C36 C37 C38 O41 -179.2(10) . . . . ?
C36 C37 C38 C39 0.5(16) . . . . ?
C37 C38 C39 C40 -0.4(18) . . . . ?
C38 C39 C40 C35 0.9(18) . . . . ?
C40 C35 C36 C37 1.4(15) . . . . ?
C41 O41 C38 C37 -0.8(17) . . . . ?
C41 O41 C38 C39 179.5(11) . . . . ?
C42 C43 C44 C45 -25(4) . . . . ?
C42 C43 C44 C45A -26(5) . . . . ?
C42 C43 C44 C49 151(2) . . . . ?
C42 C43 C44 C49A 160(2) . . . . ?
C43 C44 C45 C46 177(5) . . . . ?
C43 C44 C45A C46A -178(4) . . . . ?
C43 C44 C49 C48 -176(2) . . . . ?
C43 C44 C49A C48A -176(3) . . . . ?
C44 C45 C46 C47 -1(9) . . . . ?
C44 C45A C46A C47A -4(10) . . . . ?
C45 C44 C49 C48 0(6) . . . . ?
C45 C46 C47 O50 -180(6) . . . . ?
C45 C46 C47 C48 1(6) . . . . ?
C45A C44 C49A C48A 10(8) . . . . ?
C45A C46A C47A O50A -174(6) . . . . ?
C45A C46A C47A C48A 10(7) . . . . ?
C46 C47 C48 C49 0(4) . . . . ?
C46A C47A C48A C49A -5(5) . . . . ?
C47 C48 C49 C44 -1(5) . . . . ?
C47A C48A C49A C44 -4(5) . . . . ?
C49 C44 C45 C46 1(9) . . . . ?
C49A C44 C45A C46A -6(11) . . . . ?
C50 O50 C47 C46 6(5) . . . . ?
C50 O50 C47 C48 -174(3) . . . . ?
C50A O50A C47A C46A 11(5) . . . . ?
C50A O50A C47A C48A -173(3) . . . . ?
C51 C52 C53 C54 7.7(16) . . . . ?
C51 C52 C53 C58 -172.4(10) . . . . ?
C52 C53 C54 C55 -177.3(10) . . . . ?
C52 C53 C58 C57 176.9(10) . . . . ?
C53 C54 C55 C56 -0.8(16) . . . . ?
C54 C53 C58 C57 -3.2(16) . . . . ?
C54 C55 C56 O59 178.7(9) . . . . ?
C54 C55 C56 C57 -0.7(16) . . . . ?
C55 C56 C57 C58 0.3(16) . . . . ?
C56 C57 C58 C53 1.8(16) . . . . ?
C58 C53 C54 C55 2.8(16) . . . . ?
C59 O59 C56 C55 175.7(9) . . . . ?
C59 O59 C56 C57 -4.9(15) . . . . ?
C60 C61 C62 C63 -4.5(17) . . . . ?
C60 C61 C62 C67 173.6(10) . . . . ?
C61 C62 C63 C64 177.9(11) . . . . ?
C61 C62 C67 C66 -175.7(11) . . . . ?
C62 C63 C64 C65 -2.1(17) . . . . ?
C63 C62 C67 C66 2.6(17) . . . . ?
C63 C64 C65 O68 -179.1(10) . . . . ?
C63 C64 C65 C66 2.2(17) . . . . ?
C64 C65 C66 C67 0.1(17) . . . . ?
C65 C66 C67 C62 -2.6(17) . . . . ?
C67 C62 C63 C64 -0.2(16) . . . . ?
C68 O68 C65 C64 175.7(10) . . . . ?
C68 O68 C65 C66 -5.7(16) . . . . ?
C71 N70 C70 O70 0(2) . . . . ?
C72 N70 C70 O70 179.3(14) . . . . ?
C74 N73 C73 O73 18(4) . . . . ?
C74A N73A C73A O73A 0.0(7) . . . . ?
C75 N73 C73 O73 -171(2) . . . . ?
C75A N73A C73A O73A -180.0(4) . . . . ?
C77 N76 C76 O76 179.9 . . . . ?
C78 N76 C76 O76 0.0 . . . . ?
C80A N79A C79A O79A -180.0 . . . . ?
C81A N79A C79A O79A 0.1 . . . . ?

loop_
_exptl_oxdiff_crystal_face_indexfrac_h
_exptl_oxdiff_crystal_face_indexfrac_k
_exptl_oxdiff_crystal_face_indexfrac_l
_exptl_oxdiff_crystal_face_x
_exptl_oxdiff_crystal_face_y
_exptl_oxdiff_crystal_face_z
-0.0000 1.0000 -0.0001 0.0239 -0.0404 -0.0235
0.0000 -1.0000 0.0001 -0.0239 0.0404 0.0235
0.9999 0.0011 -1.0002 0.1008 0.0645 -0.0081
-0.9999 -0.0011 1.0002 -0.1008 -0.0645 0.0081
-0.9996 -0.0013 -0.0003 -0.0514 -0.0743 0.0754
0.9996 0.0013 0.0003 0.0514 0.0743 -0.0754
